data_4034796
loop_
_publ_author_name
'Andr\'es, Jos\'e M'
'Maestro, Alicia'
'Valle, Mar\'ia'
'Pedrosa, Rafael'

_publ_section_title
;
 Chiral Bifunctional Thioureas and Squaramides and Their Copolymers as
 Recoverable Organocatalysts. Stereoselective Synthesis of 2-Substituted
 4-Amino-3-nitrobenzopyrans and 3-Functionalized 3,4-Diamino-4
 H-Chromenes.
;
_journal_issue 10
_journal_name_full 'The Journal of organic chemistry'
_journal_page_first 5546
_journal_page_last 5557
_journal_paper_doi 10.1021/acs.joc.8b00567
_journal_volume 83
_journal_year 2018
_chemical_formula_moiety 'C20 H22 N2 O5 S'
_chemical_formula_sum 'C20 H22 N2 O5 S'
_chemical_formula_weight 402.45
_space_group_crystal_system triclinic
_space_group_IT_number 2
_space_group_name_Hall '-P 1'
_space_group_name_H-M_alt 'P -1'
_atom_sites_solution_hydrogens mixed
_atom_sites_solution_primary dual
_audit_creation_date 2017-05-25
_audit_creation_method
;
Olex2 1.2
(compiled 2017.03.28 svn.r3405 for OlexSys, GUI svn.r5337)
;
_cell_angle_alpha 66.686(3)
_cell_angle_beta 83.345(2)
_cell_angle_gamma 75.053(3)
_cell_formula_units_Z 2
_cell_length_a 9.7904(3)
_cell_length_b 9.9854(3)
_cell_length_c 11.9075(4)
_cell_measurement_reflns_used 17213
_cell_measurement_temperature 293
_cell_measurement_theta_max 74.9150
_cell_measurement_theta_min 4.0310
_cell_volume 1032.75(6)
_computing_cell_refinement 'CrysAlisPro 1.171.38.46 (Rigaku OD, 2015)'
_computing_data_collection 'CrysAlisPro 1.171.38.46 (Rigaku OD, 2015)'
_computing_data_reduction 'CrysAlisPro 1.171.38.46 (Rigaku OD, 2015)'
_computing_molecular_graphics 'Olex2 (Dolomanov et al., 2009)'
_computing_publication_material 'Olex2 (Dolomanov et al., 2009)'
_computing_structure_refinement 'ShelXL (Sheldrick, 2015)'
_computing_structure_solution 'ShelXT (Sheldrick, 2015)'
_diffrn_ambient_temperature 293
_diffrn_detector 'CCD plate'
_diffrn_detector_area_resol_mean 10.4757
_diffrn_detector_type Atlas
_diffrn_measured_fraction_theta_full 1.000
_diffrn_measured_fraction_theta_max 0.987
_diffrn_measurement_details
;
List of Runs (angles in degrees, time in seconds):

  # Type    Start    End  Width  t~exp~   \w     \q     \k     \f   Frames
--------------------------------------------------------------------------
  1  \w      3.00  35.00   1.00    1.00    --   38.00  86.00 126.52   32
  2  \w   -114.00 -13.00   1.00    1.00    --  -40.81 -57.00  30.00  101
  3  \w    -65.00  34.00   1.00    1.00    --  -40.81  37.00  60.00   99
  4  \w   -121.00   0.00   1.00    1.00    --  -40.81 -19.00  60.00  121
  5  \w   -115.00 -16.00   1.00    1.00    --  -40.81 -37.00-120.00   99
  6  \w     56.00 129.00   1.00    1.00    --   40.81 179.00-180.00   73
  7  \w    -34.00  65.00   1.00    1.00    --   40.81 -37.00  60.00   99
  8  \w     55.00 128.00   1.00    1.00    --   40.81-179.00   0.00   73
  9  \w     11.00  38.00   1.00    1.00    --   46.00  84.00 -52.31   27
 10  \w     16.00  45.00   1.00    1.00    --   50.00  82.00-120.71   29
 11  \w     21.00  47.00   1.00    1.00    --   54.00  79.00-168.34   26
 12  \w     20.00  46.00   1.00    1.00    --   54.00  81.00   9.32   26
 13  \w     20.00  46.00   1.00    1.00    --   54.00  81.00  87.31   26
 14  \w     25.00 134.00   1.00    1.00    --   58.00  77.00  -4.39  109
 15  \w     30.00 138.00   1.00    1.00    --   62.00  76.00  86.60  108
 16  \w     33.00 142.00   1.00    1.00    --   66.00  77.00-164.00  109
 17  \w     34.00 142.00   1.00    1.00    --   66.00  76.00 -35.54  108
 18  \w     34.00 142.00   1.00    1.00    --   66.00  76.00 127.01  108
 19  \w     34.00 142.00   1.00    1.00    --   66.00  76.00  39.03  108
 20  \w     37.00 146.00   1.00    1.00    --   70.00  77.00-142.13  109
 21  \w     41.00 150.00   1.00    1.00    --   74.00  77.00-130.88  109
 22  \w     41.00 150.00   1.00    1.00    --   74.00  77.00 -90.56  109
 23  \w     37.00 121.00   1.00    1.00    --  110.01-125.00-120.00   84
 24  \w     77.00 178.00   1.00    1.00    --  110.01  77.00  60.00  101
 25  \w     77.00 178.00   1.00    1.00    --  110.01  77.00 -90.00  101
 26  \w     81.00 178.00   1.00    1.00    --  110.01  61.00 120.00   97
 27  \w     81.00 178.00   1.00    1.00    --  110.01  61.00   0.00   97
 28  \w     81.00 178.00   1.00    1.00    --  110.01  61.00  90.00   97
 29  \w     77.00 178.00   1.00    1.00    --  110.01  77.00 120.00  101
 30  \w     81.00 178.00   1.00    1.00    --  110.01  61.00  30.00   97
 31  \w     81.00 178.00   1.00    1.00    --  110.01  61.00 -30.00   97
 32  \w     27.00 109.00   1.00    1.00    --  110.01 -94.00 -90.00   82
 33  \w     77.00 178.00   1.00    1.00    --  110.01  77.00-150.00  101
 34  \w     81.00 178.00   1.00    1.00    --  110.01  61.00 150.00   97
 35  \w     81.00 178.00   1.00    1.00    --  110.01  61.00  60.00   97
 36  \w     77.00 178.00   1.00    1.00    --  110.01  77.00  90.00  101
 37  \w     77.00 178.00   1.00    1.00    --  110.01  77.00   0.00  101
 38  \w     27.00 109.00   1.00    1.00    --  110.01 -94.00  90.00   82
 39  \w     77.00 178.00   1.00    1.00    --  110.01  77.00 -30.00  101
 40  \w     37.00 136.00   1.00    1.00    --  110.01 -45.00  30.00   99
 41  \w     81.00 178.00   1.00    1.00    --  110.01  61.00-180.00   97
 42  \w     77.00 178.00   1.00    1.00    --  110.01  77.00-180.00  101
 43  \w     77.00 178.00   1.00    1.00    --  110.01  77.00-120.00  101
 44  \w     77.00 178.00   1.00    1.00    --  110.01  77.00  30.00  101
 45  \w     81.00 178.00   1.00    1.00    --  110.01  61.00 -60.00   97
 46  \w     77.00 178.00   1.00    1.00    --  110.01  77.00 -60.00  101
 47  \w     77.00 178.00   1.00    1.00    --  110.01  77.00 150.00  101
 48  \w     27.00 109.00   1.00    1.00    --  110.01 -94.00   0.00   82
 49  \w   -114.00 -13.00   1.00    1.00    --  -40.81 -57.00 -60.00  101
 50  \w     15.00 120.00   1.00    1.00    --   46.00  71.00  14.93  105
 51  \w     16.00  45.00   1.00    1.00    --   50.00  82.00 -89.18   29
 52  \w     16.00  46.00   1.00    1.00    --   50.00  81.00  46.04   30
 53  \w     20.00  46.00   1.00    1.00    --   54.00  81.00-112.17   26
 54  \w     21.00  47.00   1.00    1.00    --   54.00  79.00 153.66   26
 55  \w     20.00  46.00   1.00    1.00    --   54.00  81.00 -30.46   26
 56  \w     25.00 134.00   1.00    1.00    --   58.00  77.00 157.04  109
 57  \w     29.00 138.00   1.00    1.00    --   62.00  77.00 -46.41  109
 58  \w     29.00 138.00   1.00    1.00    --   62.00  77.00-171.01  109
 59  \w     29.00 138.00   1.00    1.00    --   62.00  77.00 119.80  109
 60  \w     30.00 138.00   1.00    1.00    --   62.00  76.00  68.57  108
 61  \w     30.00 137.00   1.00    1.00    --   62.00  75.00 -81.07  107
 62  \w     38.00 146.00   1.00    1.00    --   70.00  76.00-103.84  108
 63  \w     38.00 146.00   1.00    1.00    --   70.00  76.00 -70.78  108
;
_diffrn_measurement_device 'four-circle diffractometer'
_diffrn_measurement_device_type 'SuperNova, Dual, Cu at zero, Atlas'
_diffrn_measurement_method '\w scans'
_diffrn_orient_matrix_type 'CrysAlisPro convention (1999,Acta A55,543-557)'
_diffrn_orient_matrix_UB_11 0.0742137000
_diffrn_orient_matrix_UB_12 -0.1329604000
_diffrn_orient_matrix_UB_13 -0.0368769000
_diffrn_orient_matrix_UB_21 0.1403128000
_diffrn_orient_matrix_UB_22 -0.0049829000
_diffrn_orient_matrix_UB_23 0.0499088000
_diffrn_orient_matrix_UB_31 -0.0365496000
_diffrn_orient_matrix_UB_32 -0.1101498000
_diffrn_orient_matrix_UB_33 0.1264974000
_diffrn_radiation_monochromator mirror
_diffrn_radiation_probe x-ray
_diffrn_radiation_type CuK\a
_diffrn_radiation_wavelength 1.54184
_diffrn_reflns_av_R_equivalents 0.0438
_diffrn_reflns_av_unetI/netI 0.0217
_diffrn_reflns_Laue_measured_fraction_full 1.000
_diffrn_reflns_Laue_measured_fraction_max 0.987
_diffrn_reflns_limit_h_max 12
_diffrn_reflns_limit_h_min -12
_diffrn_reflns_limit_k_max 12
_diffrn_reflns_limit_k_min -12
_diffrn_reflns_limit_l_max 14
_diffrn_reflns_limit_l_min -14
_diffrn_reflns_number 36614
_diffrn_reflns_point_group_measured_fraction_full 1.000
_diffrn_reflns_point_group_measured_fraction_max 0.987
_diffrn_reflns_theta_full 67.684
_diffrn_reflns_theta_max 75.001
_diffrn_reflns_theta_min 4.043
_diffrn_source 'micro-focus sealed X-ray tube'
_diffrn_source_type 'SuperNova (Cu) X-ray Source'
_exptl_absorpt_coefficient_mu 1.675
_exptl_absorpt_correction_T_max 1.000
_exptl_absorpt_correction_T_min 0.339
_exptl_absorpt_correction_type gaussian
_exptl_absorpt_process_details
;
CrysAlisPro 1.171.38.46 (Rigaku Oxford Diffraction, 2015)
Numerical absorption correction based on gaussian integration over
			a multifaceted crystal model
Empirical absorption correction using spherical harmonics,
 implemented in SCALE3 ABSPACK scaling algorithm.
;
_exptl_crystal_colour colourless
_exptl_crystal_colour_primary colourless
_exptl_crystal_density_diffrn 1.294
_exptl_crystal_description block
_exptl_crystal_F_000 424
_exptl_crystal_size_max 0.481
_exptl_crystal_size_mid 0.27
_exptl_crystal_size_min 0.14
_refine_diff_density_max 0.205
_refine_diff_density_min -0.409
_refine_diff_density_rms 0.055
_refine_ls_extinction_method none
_refine_ls_goodness_of_fit_ref 1.027
_refine_ls_hydrogen_treatment mixed
_refine_ls_matrix_type full
_refine_ls_number_parameters 264
_refine_ls_number_reflns 4211
_refine_ls_number_restraints 0
_refine_ls_restrained_S_all 1.027
_refine_ls_R_factor_all 0.0441
_refine_ls_R_factor_gt 0.0375
_refine_ls_shift/su_max 0.001
_refine_ls_shift/su_mean 0.000
_refine_ls_structure_factor_coef Fsqd
_refine_ls_weighting_details 'w=1/[\s^2^(Fo^2^)+(0.0540P)^2^+0.2550P] where P=(Fo^2^+2Fc^2^)/3'
_refine_ls_weighting_scheme calc
_refine_ls_wR_factor_gt 0.0959
_refine_ls_wR_factor_ref 0.1020
_reflns_Friedel_coverage 0.000
_reflns_number_gt 3671
_reflns_number_total 4211
_reflns_threshold_expression 'I > 2\s(I)'
_cod_data_source_file jo8b00567_si_001.cif
_cod_data_source_block 2
_cod_database_code 4034796
_shelx_shelxl_version_number 2014/7
_chemical_oxdiff_formula 'C14 H15 N2 O4 S'
_chemical_oxdiff_usercomment colorless
_shelx_space_group_comment
;
The symmetry employed for this shelxl refinement is uniquely defined
by the following loop, which should always be used as a source of
symmetry information in preference to the above space-group names.
They are only intended as comments.
;
_reflns_odcompleteness_completeness 100.00
_reflns_odcompleteness_iscentric 1
_reflns_odcompleteness_theta 66.97
_olex2_refinement_description
;
1. Fixed Uiso
 At 1.2 times of:
  All C(H) groups, All N(H) groups
 At 1.5 times of:
  All C(H,H,H) groups
2.a Ternary CH refined with riding coordinates:
 C7(H7)
2.b Aromatic/amide H refined with riding coordinates:
 N1(H1), C2(H2), C3(H3), C4(H4), C5(H5), C11(H11), C12(H12), C13(H13),
 C14(H14), C15(H15)
2.c Idealised Me refined as rotating group:
 C18(H18A,H18B,H18C), C19(H19A,H19B,H19C), C20(H20A,H20B,H20C)
;
_olex2_submission_special_instructions 'No special instructions were received'
_oxdiff_exptl_absorpt_empirical_details
;
Empirical correction (ABSPACK) includes:
- Absorption correction using spherical harmonics
- Frame scaling
;
_oxdiff_exptl_absorpt_empirical_full_max 1.339
_oxdiff_exptl_absorpt_empirical_full_min 0.691

loop_
_space_group_symop_operation_xyz
'x, y, z'
'-x, -y, -z'

loop_
_atom_site_label
_atom_site_type_symbol
_atom_site_fract_x
_atom_site_fract_y
_atom_site_fract_z
_atom_site_U_iso_or_equiv
_atom_site_adp_type
_atom_site_occupancy
_atom_site_site_symmetry_order
_atom_site_calc_flag
_atom_site_refinement_flags_posn
S1 S 0.46172(4) 0.04183(4) 0.74698(3) 0.03705(12) Uani 1 1 d .
O1 O 0.37420(12) 0.48514(12) 0.60839(10) 0.0496(3) Uani 1 1 d .
O2 O 0.37813(12) 0.03521(13) 0.65791(10) 0.0482(3) Uani 1 1 d .
O3 O 0.44033(13) -0.04482(12) 0.87433(10) 0.0486(3) Uani 1 1 d .
O4 O 0.68334(12) 0.37999(14) 0.69417(10) 0.0563(3) Uani 1 1 d .
O5 O 0.83550(11) 0.23172(14) 0.84917(10) 0.0525(3) Uani 1 1 d .
N1 N 0.61481(12) 0.21322(14) 0.87037(11) 0.0389(3) Uani 1 1 d .
H1 H 0.6437 0.1421 0.9388 0.047 Uiso 1 1 calc R
N2 N 0.37928(18) 0.3337(2) 0.51448(13) 0.0554(4) Uani 1 1 d .
H2A H 0.362(2) 0.413(2) 0.4561(19) 0.055(6) Uiso 1 1 d .
H2B H 0.383(2) 0.246(3) 0.514(2) 0.069(6) Uiso 1 1 d .
C1 C 0.35833(16) 0.51892(18) 0.71212(16) 0.0452(4) Uani 1 1 d .
C2 C 0.30271(19) 0.6682(2) 0.6932(2) 0.0627(5) Uani 1 1 d .
H2 H 0.2809 0.7394 0.6148 0.075 Uiso 1 1 calc R
C3 C 0.2803(2) 0.7093(2) 0.7924(3) 0.0730(6) Uani 1 1 d .
H3 H 0.2439 0.8094 0.7811 0.088 Uiso 1 1 calc R
C4 C 0.3114(2) 0.6034(3) 0.9081(3) 0.0755(6) Uani 1 1 d .
H4 H 0.2937 0.6318 0.9750 0.091 Uiso 1 1 calc R
C5 C 0.3690(2) 0.4546(2) 0.92569(19) 0.0581(5) Uani 1 1 d .
H5 H 0.3906 0.3836 1.0042 0.070 Uiso 1 1 calc R
C6 C 0.39463(15) 0.41079(18) 0.82621(15) 0.0422(3) Uani 1 1 d .
C7 C 0.46420(14) 0.25152(16) 0.84140(13) 0.0362(3) Uani 1 1 d .
H7 H 0.4179 0.1862 0.9115 0.043 Uiso 1 1 calc R
C8 C 0.43710(14) 0.22491(16) 0.73069(12) 0.0351(3) Uani 1 1 d .
C9 C 0.39934(15) 0.34000(17) 0.62100(14) 0.0403(3) Uani 1 1 d .
C10 C 0.64015(16) -0.02725(17) 0.71137(14) 0.0413(3) Uani 1 1 d .
C11 C 0.7406(2) -0.0972(2) 0.80226(17) 0.0591(5) Uani 1 1 d .
H11 H 0.7162 -0.1050 0.8821 0.071 Uiso 1 1 calc R
C12 C 0.8774(2) -0.1554(3) 0.7726(2) 0.0758(6) Uani 1 1 d .
H12 H 0.9457 -0.2028 0.8328 0.091 Uiso 1 1 calc R
C13 C 0.9133(2) -0.1435(3) 0.6541(2) 0.0728(6) Uani 1 1 d .
H13 H 1.0054 -0.1835 0.6348 0.087 Uiso 1 1 calc R
C14 C 0.8136(2) -0.0729(2) 0.5646(2) 0.0658(5) Uani 1 1 d .
H14 H 0.8385 -0.0641 0.4847 0.079 Uiso 1 1 calc R
C15 C 0.67645(19) -0.0149(2) 0.59280(16) 0.0521(4) Uani 1 1 d .
H15 H 0.6086 0.0323 0.5321 0.063 Uiso 1 1 calc R
C16 C 0.70932(15) 0.28403(17) 0.79514(13) 0.0390(3) Uani 1 1 d .
C17 C 0.96210(18) 0.2821(2) 0.78607(19) 0.0621(5) Uani 1 1 d .
C18 C 1.0750(2) 0.1867(4) 0.8809(3) 0.1186(12) Uani 1 1 d .
H18A H 1.0494 0.2050 0.9548 0.178 Uiso 1 1 calc GR
H18B H 1.1639 0.2120 0.8503 0.178 Uiso 1 1 calc GR
H18C H 1.0832 0.0826 0.8978 0.178 Uiso 1 1 calc GR
C19 C 0.9429(3) 0.4461(3) 0.7580(4) 0.1159(11) Uani 1 1 d .
H19A H 0.8725 0.5031 0.6964 0.174 Uiso 1 1 calc GR
H19B H 1.0309 0.4745 0.7287 0.174 Uiso 1 1 calc GR
H19C H 0.9131 0.4656 0.8308 0.174 Uiso 1 1 calc GR
C20 C 0.9923(3) 0.2470(4) 0.6726(3) 0.1090(10) Uani 1 1 d .
H20A H 0.9911 0.1442 0.6927 0.163 Uiso 1 1 calc GR
H20B H 1.0837 0.2631 0.6398 0.163 Uiso 1 1 calc GR
H20C H 0.9215 0.3112 0.6129 0.163 Uiso 1 1 calc GR

loop_
_atom_site_aniso_label
_atom_site_aniso_U_11
_atom_site_aniso_U_22
_atom_site_aniso_U_33
_atom_site_aniso_U_23
_atom_site_aniso_U_13
_atom_site_aniso_U_12
S1 0.0451(2) 0.0387(2) 0.02572(19) -0.00702(15) -0.00044(13) -0.01565(14)
O1 0.0585(7) 0.0386(6) 0.0392(6) -0.0021(5) -0.0022(5) -0.0100(5)
O2 0.0548(6) 0.0560(7) 0.0399(6) -0.0171(5) -0.0062(5) -0.0227(5)
O3 0.0657(7) 0.0438(6) 0.0300(6) -0.0038(5) 0.0043(5) -0.0210(5)
O4 0.0511(6) 0.0611(7) 0.0372(6) 0.0054(6) -0.0017(5) -0.0188(5)
O5 0.0379(6) 0.0681(8) 0.0407(6) -0.0077(6) -0.0016(5) -0.0149(5)
N1 0.0402(6) 0.0439(7) 0.0256(6) -0.0038(5) -0.0032(5) -0.0122(5)
N2 0.0802(11) 0.0504(9) 0.0259(7) 0.0001(7) -0.0103(7) -0.0186(8)
C1 0.0384(7) 0.0415(8) 0.0534(10) -0.0149(7) 0.0026(7) -0.0123(6)
C2 0.0522(10) 0.0421(9) 0.0845(15) -0.0157(10) 0.0017(9) -0.0105(7)
C3 0.0617(12) 0.0536(11) 0.114(2) -0.0442(13) 0.0041(12) -0.0135(9)
C4 0.0714(13) 0.0807(15) 0.1006(19) -0.0630(15) 0.0068(12) -0.0195(11)
C5 0.0596(10) 0.0660(11) 0.0616(12) -0.0365(10) 0.0032(9) -0.0183(9)
C6 0.0372(7) 0.0458(8) 0.0477(9) -0.0198(7) 0.0026(6) -0.0145(6)
C7 0.0378(7) 0.0411(8) 0.0285(7) -0.0095(6) 0.0024(5) -0.0147(6)
C8 0.0379(7) 0.0378(7) 0.0266(7) -0.0071(6) -0.0007(5) -0.0120(6)
C9 0.0396(7) 0.0428(8) 0.0318(8) -0.0055(6) -0.0004(6) -0.0127(6)
C10 0.0488(8) 0.0385(8) 0.0359(8) -0.0131(6) -0.0017(6) -0.0101(6)
C11 0.0594(10) 0.0651(11) 0.0442(10) -0.0182(9) -0.0099(8) -0.0004(9)
C12 0.0591(11) 0.0855(15) 0.0721(14) -0.0295(12) -0.0205(10) 0.0085(10)
C13 0.0536(11) 0.0823(15) 0.0837(16) -0.0426(13) 0.0024(10) -0.0014(10)
C14 0.0624(11) 0.0811(14) 0.0584(12) -0.0367(11) 0.0091(9) -0.0122(10)
C15 0.0574(10) 0.0583(10) 0.0410(9) -0.0209(8) -0.0007(7) -0.0111(8)
C16 0.0398(7) 0.0435(8) 0.0316(8) -0.0113(6) -0.0003(6) -0.0110(6)
C17 0.0402(8) 0.0813(14) 0.0630(12) -0.0221(10) 0.0079(8) -0.0236(9)
C18 0.0449(12) 0.176(3) 0.104(2) -0.015(2) -0.0117(12) -0.0298(15)
C19 0.0898(19) 0.102(2) 0.172(3) -0.052(2) 0.0144(19) -0.0564(17)
C20 0.0787(17) 0.167(3) 0.097(2) -0.071(2) 0.0413(15) -0.0406(18)

loop_
_atom_type_symbol
_atom_type_description
_atom_type_scat_dispersion_real
_atom_type_scat_dispersion_imag
_atom_type_scat_source
C C 0.0181 0.0091 'International Tables Vol C Tables 4.2.6.8 and 6.1.1.4'
H H 0.0000 0.0000 'International Tables Vol C Tables 4.2.6.8 and 6.1.1.4'
N N 0.0311 0.0180 'International Tables Vol C Tables 4.2.6.8 and 6.1.1.4'
O O 0.0492 0.0322 'International Tables Vol C Tables 4.2.6.8 and 6.1.1.4'
S S 0.3331 0.5567 'International Tables Vol C Tables 4.2.6.8 and 6.1.1.4'

loop_
_exptl_crystal_face_index_h
_exptl_crystal_face_index_k
_exptl_crystal_face_index_l
_exptl_crystal_face_perp_dist
-6 -4 -3 0.0692
6 4 4 0.0415
-1 -2 6 0.2075
0 1 -6 0.2265
2 -5 -5 0.1432
-2 5 5 0.1180
-6 0 0 0.0791
-1 -6 -5 0.1198
-1 -5 2 0.1906

loop_
_geom_angle_atom_site_label_1
_geom_angle_atom_site_label_2
_geom_angle_atom_site_label_3
_geom_angle
O2 S1 C8 109.20(7)
O2 S1 C10 105.69(7)
O3 S1 O2 118.39(7)
O3 S1 C8 107.55(7)
O3 S1 C10 106.29(7)
C8 S1 C10 109.49(7)
C9 O1 C1 119.26(12)
C16 O5 C17 122.08(13)
C7 N1 H1 118.4
C16 N1 H1 118.4
C16 N1 C7 123.11(12)
H2A N2 H2B 126(2)
C9 N2 H2A 116.8(14)
C9 N2 H2B 117.3(14)
C2 C1 O1 115.53(16)
C6 C1 O1 122.10(14)
C6 C1 C2 122.37(17)
C1 C2 H2 120.6
C3 C2 C1 118.7(2)
C3 C2 H2 120.6
C2 C3 H3 119.8
C4 C3 C2 120.39(18)
C4 C3 H3 119.8
C3 C4 H4 119.9
C3 C4 C5 120.3(2)
C5 C4 H4 119.9
C4 C5 H5 119.9
C4 C5 C6 120.3(2)
C6 C5 H5 119.9
C1 C6 C5 117.88(16)
C1 C6 C7 120.52(14)
C5 C6 C7 121.56(15)
N1 C7 C6 111.64(12)
N1 C7 H7 107.1
N1 C7 C8 113.72(11)
C6 C7 H7 107.1
C6 C7 C8 109.73(12)
C8 C7 H7 107.1
C7 C8 S1 116.79(10)
C9 C8 S1 121.06(11)
C9 C8 C7 122.12(13)
O1 C9 C8 121.50(13)
N2 C9 O1 109.60(14)
N2 C9 C8 128.89(15)
C11 C10 S1 120.40(13)
C15 C10 S1 119.06(12)
C15 C10 C11 120.51(16)
C10 C11 H11 120.5
C12 C11 C10 119.03(18)
C12 C11 H11 120.5
C11 C12 H12 119.8
C13 C12 C11 120.34(19)
C13 C12 H12 119.8
C12 C13 H13 119.9
C14 C13 C12 120.22(18)
C14 C13 H13 119.9
C13 C14 H14 119.9
C13 C14 C15 120.18(18)
C15 C14 H14 119.9
C10 C15 H15 120.1
C14 C15 C10 119.72(17)
C14 C15 H15 120.1
O4 C16 O5 125.75(14)
O4 C16 N1 124.65(14)
O5 C16 N1 109.60(12)
O5 C17 C18 101.79(17)
O5 C17 C19 110.04(18)
O5 C17 C20 109.75(17)
C19 C17 C18 111.7(2)
C19 C17 C20 112.0(2)
C20 C17 C18 111.0(2)
C17 C18 H18A 109.5
C17 C18 H18B 109.5
C17 C18 H18C 109.5
H18A C18 H18B 109.5
H18A C18 H18C 109.5
H18B C18 H18C 109.5
C17 C19 H19A 109.5
C17 C19 H19B 109.5
C17 C19 H19C 109.5
H19A C19 H19B 109.5
H19A C19 H19C 109.5
H19B C19 H19C 109.5
C17 C20 H20A 109.5
C17 C20 H20B 109.5
C17 C20 H20C 109.5
H20A C20 H20B 109.5
H20A C20 H20C 109.5
H20B C20 H20C 109.5

loop_
_geom_bond_atom_site_label_1
_geom_bond_atom_site_label_2
_geom_bond_distance
S1 O2 1.4435(11)
S1 O3 1.4399(11)
S1 C8 1.7147(14)
S1 C10 1.7736(16)
O1 C1 1.386(2)
O1 C9 1.3550(19)
O4 C16 1.2090(18)
O5 C16 1.3410(17)
O5 C17 1.470(2)
N1 H1 0.8600
N1 C7 1.4704(18)
N1 C16 1.3426(19)
N2 H2A 0.81(2)
N2 H2B 0.87(2)
N2 C9 1.334(2)
C1 C2 1.383(2)
C1 C6 1.375(2)
C2 H2 0.9300
C2 C3 1.375(3)
C3 H3 0.9300
C3 C4 1.374(3)
C4 H4 0.9300
C4 C5 1.385(3)
C5 H5 0.9300
C5 C6 1.394(2)
C6 C7 1.506(2)
C7 H7 0.9800
C7 C8 1.5078(19)
C8 C9 1.367(2)
C10 C11 1.386(2)
C10 C15 1.380(2)
C11 H11 0.9300
C11 C12 1.381(3)
C12 H12 0.9300
C12 C13 1.380(3)
C13 H13 0.9300
C13 C14 1.369(3)
C14 H14 0.9300
C14 C15 1.378(3)
C15 H15 0.9300
C17 C18 1.516(3)
C17 C19 1.501(3)
C17 C20 1.505(3)
C18 H18A 0.9600
C18 H18B 0.9600
C18 H18C 0.9600
C19 H19A 0.9600
C19 H19B 0.9600
C19 H19C 0.9600
C20 H20A 0.9600
C20 H20B 0.9600
C20 H20C 0.9600

loop_
_exptl_oxdiff_crystal_face_indexfrac_h
_exptl_oxdiff_crystal_face_indexfrac_k
_exptl_oxdiff_crystal_face_indexfrac_l
_exptl_oxdiff_crystal_face_x
_exptl_oxdiff_crystal_face_y
_exptl_oxdiff_crystal_face_z
-6.0000 -4.0000 -3.0000 0.1972 -0.9717 0.2804
6.0000 4.0000 4.0000 -0.2341 1.0216 -0.1539
-1.0000 -2.0000 6.0000 -0.0296 0.1691 1.0158
-0.0000 1.0000 -6.0000 0.0883 -0.3044 -0.8691
2.0000 -5.0000 -5.0000 0.9976 0.0560 -0.1548
-2.0000 5.0000 5.0000 -0.9976 -0.0560 0.1548
-6.0000 -0.0000 0.0000 -0.4453 -0.8419 0.2193
-1.0000 -6.0000 -5.0000 0.9079 -0.3600 0.0650
-1.0000 -5.0000 2.0000 0.5168 -0.0156 0.8403
